data_7225774
loop_
_publ_author_name
'Lin, Xiao-Ming'
'Niu, Ji-Liang'
'Wen, Pei-Xian'
'Lu, Yan-Na'
'Hu, Lei'
'Zhang, Da-Liang'
'Cai, Yue-Peng'

_publ_section_title
;
 From 1D to 3D Lanthanide Coordination Polymers Constructed with
 Pyridine-3, 5-dicarboxylic Acid: Synthesis, Crystal Structures, and
 Catalytic Properties
;
_journal_name_full 'RSC Adv.'
_journal_paper_doi 10.1039/C6RA13242A
_journal_year 2016
_chemical_formula_sum 'C24 H28 N4 O19 Sm2'
_chemical_formula_weight 977.20
_chemical_name_systematic
; 
 ? 
;
_space_group_IT_number 2
_symmetry_cell_setting triclinic
_symmetry_space_group_name_Hall '-P 1'
_symmetry_space_group_name_H-M 'P -1'
_atom_sites_solution_hydrogens geom
_atom_sites_solution_primary direct
_atom_sites_solution_secondary difmap
_audit_creation_method SHELXL-97
_audit_update_record
;
2016-04-04 deposited with the CCDC.
2016-06-27 downloaded from the CCDC.
;
_cell_angle_alpha 75.521(2)
_cell_angle_beta 83.777(2)
_cell_angle_gamma 69.306(2)
_cell_formula_units_Z 2
_cell_length_a 8.8475(18)
_cell_length_b 10.716(2)
_cell_length_c 18.895(4)
_cell_measurement_reflns_used 4501
_cell_measurement_temperature 296(2)
_cell_measurement_theta_max 28.17
_cell_measurement_theta_min 2.23
_cell_volume 1622.2(6)
_computing_structure_refinement 'SHELXL-97 (Sheldrick, 2008)'
_computing_structure_solution 'SHELXS-97 (Sheldrick, 2008)'
_diffrn_ambient_temperature 296(2)
_diffrn_measured_fraction_theta_full 0.981
_diffrn_measured_fraction_theta_max 0.981
_diffrn_measurement_device_type 'Bruker APEX-II CCD'
_diffrn_measurement_method '\f and \w scans'
_diffrn_radiation_monochromator graphite
_diffrn_radiation_source 'fine-focus sealed tube'
_diffrn_radiation_type MoK\a
_diffrn_radiation_wavelength 0.71073
_diffrn_reflns_av_R_equivalents 0.1231
_diffrn_reflns_av_sigmaI/netI 0.0937
_diffrn_reflns_limit_h_max 10
_diffrn_reflns_limit_h_min -10
_diffrn_reflns_limit_k_max 11
_diffrn_reflns_limit_k_min -12
_diffrn_reflns_limit_l_max 21
_diffrn_reflns_limit_l_min -22
_diffrn_reflns_number 8394
_diffrn_reflns_theta_full 25.20
_diffrn_reflns_theta_max 25.20
_diffrn_reflns_theta_min 2.09
_exptl_absorpt_coefficient_mu 3.673
_exptl_absorpt_correction_T_max 0.7102
_exptl_absorpt_correction_T_min 0.5270
_exptl_absorpt_correction_type multi-scan
_exptl_crystal_colour colorless
_exptl_crystal_density_diffrn 2.001
_exptl_crystal_density_method 'not measured'
_exptl_crystal_description block
_exptl_crystal_F_000 952
_exptl_crystal_size_max 0.20
_exptl_crystal_size_mid 0.10
_exptl_crystal_size_min 0.10
_refine_diff_density_max 3.185
_refine_diff_density_min -2.779
_refine_diff_density_rms 0.258
_refine_ls_extinction_coef 0.0009(4)
_refine_ls_extinction_expression Fc^*^=kFc[1+0.001xFc^2^\l^3^/sin(2\q)]^-1/4^
_refine_ls_extinction_method SHELXL
_refine_ls_goodness_of_fit_ref 1.026
_refine_ls_hydrogen_treatment constr
_refine_ls_matrix_type full
_refine_ls_number_parameters 387
_refine_ls_number_reflns 5733
_refine_ls_number_restraints 365
_refine_ls_restrained_S_all 1.078
_refine_ls_R_factor_all 0.0622
_refine_ls_R_factor_gt 0.0564
_refine_ls_shift/su_max 0.025
_refine_ls_shift/su_mean 0.001
_refine_ls_structure_factor_coef Fsqd
_refine_ls_weighting_details 'calc w=1/[\s^2^(Fo^2^)+(0.0989P)^2^+0.0000P] where P=(Fo^2^+2Fc^2^)/3'
_refine_ls_weighting_scheme calc
_refine_ls_wR_factor_gt 0.1547
_refine_ls_wR_factor_ref 0.1605
_reflns_number_gt 4712
_reflns_number_total 5733
_reflns_threshold_expression >2sigma(I)
_cod_data_source_file c6ra13242a2.cif
_cod_data_source_block Sm
_cod_depositor_comments
;
The following automatic conversions were performed:

'_symmetry_cell_setting' value 'Triclinic' changed to 'triclinic'
according to
/usr/data/users/saulius/crontab/automatic-downloads/rss-feeds/RSC/lib/dictionaries/cif_core.dic
dictionary named 'cif_core.dic' version 2.4.2 from 2011-04-26.

Automatic conversion script
Id: cif_fix_values 4268 2015-11-12 08:31:59Z antanas 
;
_cod_original_sg_symbol_H-M 'P-1   '
_cod_database_code 7225774

loop_
_symmetry_equiv_pos_as_xyz
'x, y, z'
'-x, -y, -z'

loop_
_atom_site_label
_atom_site_type_symbol
_atom_site_fract_x
_atom_site_fract_y
_atom_site_fract_z
_atom_site_U_iso_or_equiv
_atom_site_adp_type
_atom_site_occupancy
_atom_site_symmetry_multiplicity
_atom_site_calc_flag
_atom_site_refinement_flags
Sm1 Sm 0.00220(5) 0.41200(4) 0.28695(2) 0.01633(18) Uani 1 1 d .
Sm2 Sm 0.39655(5) 0.53203(4) 0.22375(2) 0.01615(18) Uani 1 1 d .
C1 C 0.5260(9) 0.3142(8) 0.4395(4) 0.0180(15) Uani 1 1 d U
H1A H 0.5574 0.2924 0.3943 0.022 Uiso 1 1 calc RU
C2 C 0.3614(10) 0.3714(9) 0.4544(4) 0.0200(15) Uani 1 1 d U
C3 C 0.3120(10) 0.4034(8) 0.5214(4) 0.0191(14) Uani 1 1 d U
H3A H 0.2029 0.4414 0.5329 0.023 Uiso 1 1 calc R
C4 C 0.4316(10) 0.3770(8) 0.5721(4) 0.0171(14) Uani 1 1 d U
C5 C 0.5915(10) 0.3192(9) 0.5528(5) 0.0223(16) Uani 1 1 d U
H5A H 0.6694 0.2999 0.5870 0.027 Uiso 1 1 calc R
C6 C 0.2443(10) 0.4001(8) 0.3961(4) 0.0184(15) Uani 1 1 d U
C7 C 0.3857(10) 0.4163(8) 0.6439(4) 0.0186(16) Uani 1 1 d U
C8 C -0.0995(11) 0.6914(9) -0.0838(5) 0.0282(17) Uani 1 1 d U
H8A H -0.0632 0.7135 -0.1318 0.034 Uiso 1 1 calc RU
C9 C -0.2305(10) 0.6431(9) -0.0703(5) 0.0226(15) Uani 1 1 d U
C10 C -0.2895(10) 0.6154(8) 0.0010(4) 0.0199(15) Uani 1 1 d U
H10A H -0.3795 0.5877 0.0112 0.024 Uiso 1 1 calc R
C11 C -0.2107(10) 0.6301(9) 0.0569(5) 0.0196(15) Uani 1 1 d U
C12 C -0.0779(11) 0.6763(10) 0.0371(5) 0.0295(16) Uani 1 1 d U
H12A H -0.0244 0.6856 0.0741 0.035 Uiso 1 1 calc RU
C13 C -0.2552(10) 0.5922(8) 0.1360(4) 0.0192(15) Uani 1 1 d U
C14 C -0.2992(11) 0.6120(9) -0.1298(5) 0.0243(17) Uani 1 1 d U
C15 C -0.3679(11) 0.0723(9) 0.2439(5) 0.0271(17) Uani 1 1 d U
H15A H -0.4658 0.1440 0.2420 0.033 Uiso 1 1 calc R
C16 C -0.2272(10) -0.1524(9) 0.2457(5) 0.0271(17) Uani 1 1 d U
H16A H -0.2267 -0.2390 0.2449 0.033 Uiso 1 1 calc R
C17 C -0.0818(10) -0.1356(8) 0.2498(5) 0.0216(15) Uani 1 1 d U
C18 C -0.0819(10) -0.0058(8) 0.2489(5) 0.0221(15) Uani 1 1 d U
H18A H 0.0152 0.0095 0.2492 0.026 Uiso 1 1 calc RU
C19 C -0.2275(10) 0.1011(8) 0.2475(5) 0.0200(15) Uani 1 1 d U
C20 C -0.2371(10) 0.2441(8) 0.2479(5) 0.0198(15) Uani 1 1 d U
C21 C 0.0724(10) -0.2577(8) 0.2540(5) 0.0201(16) Uani 1 1 d U
N1 N 0.6418(9) 0.2887(8) 0.4870(4) 0.0273(17) Uani 1 1 d .
N2 N -0.0249(11) 0.7071(9) -0.0307(4) 0.038(2) Uani 1 1 d .
N3 N -0.3723(9) -0.0489(8) 0.2429(6) 0.043(2) Uani 1 1 d .
O1 O 0.0946(8) 0.4293(8) 0.4113(4) 0.0354(17) Uani 1 1 d .
O1W O -0.0837(9) 0.2538(7) 0.3951(4) 0.0441(19) Uani 1 1 d .
H1WA H -0.0831 0.2795 0.4341 0.053 Uiso 1 1 d RU
H1WB H -0.0173 0.1726 0.3996 0.053 Uiso 1 1 d RU
O2 O 0.2968(7) 0.3937(6) 0.3315(3) 0.0193(12) Uani 1 1 d .
O2W O 0.2018(9) 0.1726(7) 0.3102(4) 0.0419(18) Uani 1 1 d .
H2WA H 0.2692 0.1632 0.3416 0.050 Uiso 1 1 d RU
H2WB H 0.2535 0.1577 0.2708 0.050 Uiso 1 1 d RU
O3 O 0.2341(7) 0.4605(7) 0.6601(4) 0.0293(15) Uani 1 1 d .
O4 O 0.4947(7) 0.4104(7) 0.6826(3) 0.0276(14) Uani 1 1 d .
O5 O -0.1485(7) 0.5557(6) 0.1805(3) 0.0246(14) Uani 1 1 d .
O6 O -0.4021(7) 0.6020(7) 0.1504(4) 0.0328(15) Uani 1 1 d .
O7 O -0.4324(7) 0.5893(7) -0.1188(4) 0.0318(15) Uani 1 1 d .
O8 O -0.2198(7) 0.6016(6) -0.1895(3) 0.0264(14) Uani 1 1 d .
O9 O -0.3758(7) 0.3269(6) 0.2565(4) 0.0263(14) Uani 1 1 d .
O10 O -0.1075(7) 0.2678(6) 0.2413(4) 0.0284(15) Uani 1 1 d .
O11 O 0.2043(7) -0.2408(6) 0.2535(4) 0.0354(17) Uani 1 1 d .
O12 O 0.0627(8) -0.3708(6) 0.2556(4) 0.0308(15) Uani 1 1 d .
O13 O 0.2557(9) 0.6949(8) 0.1153(4) 0.046(2) Uani 1 1 d .
C22 C 0.2783(18) 0.7297(17) 0.0512(9) 0.076(3) Uiso 1 1 d U
H22A H 0.2973 0.6646 0.0237 0.091 Uiso 1 1 calc RU
N4 N 0.279(3) 0.854(2) 0.0152(13) 0.142(6) Uiso 1 1 d U
C23 C 0.282(3) 0.877(2) -0.0683(13) 0.145(6) Uiso 1 1 d U
H23C H 0.3918 0.8650 -0.0853 0.174 Uiso 1 1 d RU
H23A H 0.2493 0.8065 -0.0778 0.174 Uiso 1 1 d RU
H23B H 0.2114 0.9650 -0.0924 0.174 Uiso 1 1 d RU
C24 C 0.314(3) 0.951(2) 0.0514(14) 0.149(6) Uiso 1 1 d U
H24A H 0.2959 0.9258 0.1033 0.179 Uiso 1 1 calc RU
H24B H 0.2439 1.0427 0.0325 0.179 Uiso 1 1 calc RU
H24C H 0.4245 0.9458 0.0416 0.179 Uiso 1 1 calc RU

loop_
_atom_site_aniso_label
_atom_site_aniso_U_11
_atom_site_aniso_U_22
_atom_site_aniso_U_33
_atom_site_aniso_U_23
_atom_site_aniso_U_13
_atom_site_aniso_U_12
Sm1 0.0153(3) 0.0173(3) 0.0181(3) -0.00744(19) -0.00172(17) -0.00483(18)
Sm2 0.0140(3) 0.0177(3) 0.0178(3) -0.00754(18) -0.00230(17) -0.00361(18)
C1 0.019(3) 0.022(3) 0.013(3) -0.005(3) -0.002(3) -0.006(3)
C2 0.025(3) 0.024(3) 0.015(3) -0.006(3) -0.004(3) -0.010(3)
C3 0.021(3) 0.021(3) 0.018(3) -0.009(3) 0.000(3) -0.008(3)
C4 0.022(3) 0.018(3) 0.014(3) -0.008(3) -0.004(3) -0.007(3)
C5 0.023(3) 0.024(3) 0.021(3) -0.008(3) -0.005(3) -0.005(3)
C6 0.017(3) 0.022(3) 0.020(3) -0.006(3) -0.005(3) -0.010(3)
C7 0.022(3) 0.016(3) 0.018(3) -0.008(3) -0.003(3) -0.003(3)
C8 0.028(3) 0.032(4) 0.028(4) -0.011(3) -0.001(3) -0.011(3)
C9 0.026(3) 0.024(3) 0.020(3) -0.010(3) -0.002(3) -0.008(3)
C10 0.021(3) 0.025(3) 0.020(3) -0.010(3) 0.000(3) -0.011(3)
C11 0.022(3) 0.022(3) 0.020(3) -0.011(3) 0.002(3) -0.010(3)
C12 0.032(3) 0.035(3) 0.030(3) -0.013(3) -0.006(3) -0.016(3)
C13 0.026(3) 0.019(3) 0.018(3) -0.010(3) -0.003(3) -0.011(3)
C14 0.028(4) 0.024(3) 0.023(4) -0.010(3) -0.003(3) -0.007(3)
C15 0.019(3) 0.018(3) 0.043(4) -0.009(3) -0.005(3) -0.002(3)
C16 0.021(3) 0.014(3) 0.045(4) -0.010(3) -0.002(3) -0.002(3)
C17 0.018(3) 0.015(3) 0.032(3) -0.008(3) -0.004(3) -0.003(3)
C18 0.018(3) 0.017(3) 0.032(3) -0.010(3) -0.004(3) -0.005(3)
C19 0.017(3) 0.016(3) 0.028(3) -0.007(3) -0.004(3) -0.005(3)
C20 0.021(3) 0.019(3) 0.024(3) -0.011(3) -0.007(3) -0.005(3)
C21 0.017(4) 0.014(3) 0.029(4) -0.007(3) -0.005(3) -0.001(3)
N1 0.025(4) 0.035(4) 0.023(4) -0.017(3) 0.001(3) -0.006(3)
N2 0.046(5) 0.061(6) 0.025(4) -0.012(4) 0.005(4) -0.039(5)
N3 0.018(4) 0.025(4) 0.090(8) -0.015(5) -0.010(4) -0.007(3)
O1 0.027(4) 0.061(5) 0.020(3) -0.008(3) -0.002(3) -0.017(3)
O1W 0.051(5) 0.030(4) 0.042(4) -0.009(3) 0.013(4) -0.007(3)
O2 0.024(3) 0.023(3) 0.011(3) -0.006(2) -0.004(2) -0.006(3)
O2W 0.040(4) 0.027(4) 0.049(5) -0.012(3) -0.009(3) 0.005(3)
O3 0.012(3) 0.042(4) 0.031(4) -0.017(3) -0.004(3) 0.000(3)
O4 0.024(3) 0.034(4) 0.027(4) -0.018(3) -0.008(3) -0.003(3)
O5 0.025(3) 0.027(3) 0.021(3) -0.007(3) -0.004(3) -0.007(3)
O6 0.027(4) 0.048(4) 0.032(4) -0.007(3) 0.005(3) -0.027(3)
O7 0.024(3) 0.048(4) 0.035(4) -0.025(3) 0.003(3) -0.016(3)
O8 0.029(3) 0.038(4) 0.020(3) -0.019(3) 0.002(3) -0.013(3)
O9 0.019(3) 0.016(3) 0.040(4) -0.010(3) -0.001(3) 0.001(3)
O10 0.028(3) 0.023(3) 0.039(4) -0.016(3) 0.000(3) -0.010(3)
O11 0.014(3) 0.029(4) 0.064(5) -0.023(3) -0.005(3) 0.001(3)
O12 0.030(4) 0.018(3) 0.044(4) -0.013(3) -0.008(3) 0.000(3)
O13 0.035(4) 0.059(5) 0.028(4) 0.012(4) -0.006(3) -0.011(4)

loop_
_atom_type_symbol
_atom_type_description
_atom_type_scat_dispersion_real
_atom_type_scat_dispersion_imag
_atom_type_scat_source
C C 0.0033 0.0016 'International Tables Vol C Tables 4.2.6.8 and 6.1.1.4'
H H 0.0000 0.0000 'International Tables Vol C Tables 4.2.6.8 and 6.1.1.4'
N N 0.0061 0.0033 'International Tables Vol C Tables 4.2.6.8 and 6.1.1.4'
O O 0.0106 0.0060 'International Tables Vol C Tables 4.2.6.8 and 6.1.1.4'
Sm Sm -0.1638 3.4418 'International Tables Vol C Tables 4.2.6.8 and 6.1.1.4'

loop_
_geom_angle_atom_site_label_1
_geom_angle_atom_site_label_2
_geom_angle_atom_site_label_3
_geom_angle
_geom_angle_site_symmetry_1
_geom_angle_site_symmetry_3
O3 Sm1 O5 78.6(2) 2_566 .
O3 Sm1 O10 98.7(2) 2_566 .
O5 Sm1 O10 73.9(2) . .
O3 Sm1 O12 84.3(2) 2_566 1_565
O5 Sm1 O12 72.2(2) . 1_565
O10 Sm1 O12 144.6(2) . 1_565
O3 Sm1 O8 150.0(2) 2_566 2_565
O5 Sm1 O8 78.1(2) . 2_565
O10 Sm1 O8 92.8(2) . 2_565
O12 Sm1 O8 70.7(2) 1_565 2_565
O3 Sm1 O2W 138.9(3) 2_566 .
O5 Sm1 O2W 131.6(2) . .
O10 Sm1 O2W 71.4(2) . .
O12 Sm1 O2W 127.2(2) 1_565 .
O8 Sm1 O2W 71.1(2) 2_565 .
O3 Sm1 O1W 71.0(2) 2_566 .
O5 Sm1 O1W 128.6(2) . .
O10 Sm1 O1W 71.0(2) . .
O12 Sm1 O1W 140.9(2) 1_565 .
O8 Sm1 O1W 138.9(2) 2_565 .
O2W Sm1 O1W 68.0(2) . .
O3 Sm1 O1 75.4(2) 2_566 .
O5 Sm1 O1 140.3(2) . .
O10 Sm1 O1 139.2(2) . .
O12 Sm1 O1 75.8(2) 1_565 .
O8 Sm1 O1 112.57(19) 2_565 .
O2W Sm1 O1 86.8(2) . .
O1W Sm1 O1 69.0(2) . .
O3 Sm1 O2 119.27(19) 2_566 .
O5 Sm1 O2 129.72(19) . .
O10 Sm1 O2 137.04(18) . .
O12 Sm1 O2 64.47(19) 1_565 .
O8 Sm1 O2 64.75(18) 2_565 .
O2W Sm1 O2 66.9(2) . .
O1W Sm1 O2 101.4(2) . .
O1 Sm1 O2 48.10(18) . .
O3 Sm1 Sm2 124.66(17) 2_566 .
O5 Sm1 Sm2 93.91(15) . .
O10 Sm1 Sm2 132.08(15) . .
O12 Sm1 Sm2 42.48(14) 1_565 .
O8 Sm1 Sm2 39.40(13) 2_565 .
O2W Sm1 Sm2 85.41(18) . .
O1W Sm1 Sm2 137.50(18) . .
O1 Sm1 Sm2 77.34(14) . .
O2 Sm1 Sm2 36.20(12) . .
O6 Sm2 O9 80.5(2) 1_655 1_655
O6 Sm2 O4 83.1(2) 1_655 2_666
O9 Sm2 O4 80.6(2) 1_655 2_666
O6 Sm2 O13 75.0(2) 1_655 .
O9 Sm2 O13 140.6(2) 1_655 .
O4 Sm2 O13 125.5(3) 2_666 .
O6 Sm2 O2 154.1(2) 1_655 .
O9 Sm2 O2 76.3(2) 1_655 .
O4 Sm2 O2 81.8(2) 2_666 .
O13 Sm2 O2 130.9(2) . .
O6 Sm2 O7 78.0(2) 1_655 2_565
O9 Sm2 O7 75.2(2) 1_655 2_565
O4 Sm2 O7 151.3(2) 2_666 2_565
O13 Sm2 O7 69.9(3) . 2_565
O2 Sm2 O7 106.6(2) . 2_565
O6 Sm2 O11 102.1(2) 1_655 1_565
O9 Sm2 O11 148.8(2) 1_655 1_565
O4 Sm2 O11 69.1(2) 2_666 1_565
O13 Sm2 O11 67.9(3) . 1_565
O2 Sm2 O11 92.0(2) . 1_565
O7 Sm2 O11 136.0(2) 2_565 1_565
O6 Sm2 O8 126.9(2) 1_655 2_565
O9 Sm2 O8 92.9(2) 1_655 2_565
O4 Sm2 O8 148.0(2) 2_666 2_565
O13 Sm2 O8 78.4(2) . 2_565
O2 Sm2 O8 66.23(18) . 2_565
O7 Sm2 O8 49.76(19) 2_565 2_565
O11 Sm2 O8 108.92(19) 1_565 2_565
O6 Sm2 O12 140.7(2) 1_655 1_565
O9 Sm2 O12 138.7(2) 1_655 1_565
O4 Sm2 O12 101.7(2) 2_666 1_565
O13 Sm2 O12 70.7(2) . 1_565
O2 Sm2 O12 63.54(19) . 1_565
O7 Sm2 O12 106.62(19) 2_565 1_565
O11 Sm2 O12 47.14(19) 1_565 1_565
O8 Sm2 O12 63.39(18) 2_565 1_565
O6 Sm2 C14 101.8(2) 1_655 2_565
O9 Sm2 C14 86.6(2) 1_655 2_565
O4 Sm2 C14 165.4(2) 2_666 2_565
O13 Sm2 C14 69.1(3) . 2_565
O2 Sm2 C14 88.3(2) . 2_565
O7 Sm2 C14 25.0(2) 2_565 2_565
O11 Sm2 C14 122.3(2) 1_565 2_565
O8 Sm2 C14 25.2(2) 2_565 2_565
O12 Sm2 C14 83.3(2) 1_565 2_565
O6 Sm2 C21 120.8(2) 1_655 1_565
O9 Sm2 C21 153.9(2) 1_655 1_565
O4 Sm2 C21 87.0(2) 2_666 1_565
O13 Sm2 C21 64.5(2) . 1_565
O2 Sm2 C21 79.3(2) . 1_565
O7 Sm2 C21 121.3(2) 2_565 1_565
O11 Sm2 C21 23.6(2) 1_565 1_565
O8 Sm2 C21 85.6(2) 2_565 1_565
O12 Sm2 C21 23.9(2) 1_565 1_565
C14 Sm2 C21 101.8(2) 2_565 1_565
O6 Sm2 Sm1 161.55(16) 1_655 .
O9 Sm2 Sm1 104.74(15) 1_655 .
O4 Sm2 Sm1 115.05(16) 2_666 .
O13 Sm2 Sm1 90.78(18) . .
O2 Sm2 Sm1 40.96(13) . .
O7 Sm2 Sm1 86.20(14) 2_565 .
O11 Sm2 Sm1 82.62(15) 1_565 .
O8 Sm2 Sm1 36.43(13) 2_565 .
O12 Sm2 Sm1 36.59(12) 1_565 .
C14 Sm2 Sm1 61.49(18) 2_565 .
C21 Sm2 Sm1 60.21(16) 1_565 .
N1 C1 C2 123.6(8) . .
N1 C1 H1A 118.2 . .
C2 C1 H1A 118.2 . .
C3 C2 C1 119.2(7) . .
C3 C2 C6 122.1(8) . .
C1 C2 C6 118.7(7) . .
C2 C3 C4 118.1(8) . .
C2 C3 H3A 120.9 . .
C4 C3 H3A 120.9 . .
C5 C4 C3 118.6(7) . .
C5 C4 C7 120.9(7) . .
C3 C4 C7 120.4(7) . .
N1 C5 C4 123.9(8) . .
N1 C5 H5A 118.0 . .
C4 C5 H5A 118.0 . .
O2 C6 O1 120.4(7) . .
O2 C6 C2 119.2(7) . .
O1 C6 C2 120.4(7) . .
O4 C7 O3 124.3(8) . .
O4 C7 C4 118.5(7) . .
O3 C7 C4 117.1(7) . .
N2 C8 C9 122.8(9) . .
N2 C8 H8A 118.6 . .
C9 C8 H8A 118.6 . .
C10 C9 C8 118.8(8) . .
C10 C9 C14 119.7(8) . .
C8 C9 C14 121.4(8) . .
C9 C10 C11 118.5(8) . .
C9 C10 H10A 120.7 . .
C11 C10 H10A 120.7 . .
C10 C11 C12 117.6(8) . .
C10 C11 C13 123.0(7) . .
C12 C11 C13 119.3(8) . .
N2 C12 C11 124.1(8) . .
N2 C12 H12A 117.9 . .
C11 C12 H12A 117.9 . .
O5 C13 O6 126.2(8) . .
O5 C13 C11 117.6(7) . .
O6 C13 C11 116.1(7) . .
O8 C14 O7 120.8(8) . .
O8 C14 C9 119.5(8) . .
O7 C14 C9 119.6(8) . .
O8 C14 Sm2 63.8(4) . 2_565
O7 C14 Sm2 58.7(4) . 2_565
C9 C14 Sm2 163.6(6) . 2_565
N3 C15 C19 124.9(8) . .
N3 C15 H15A 117.5 . .
C19 C15 H15A 117.5 . .
N3 C16 C17 123.5(8) . .
N3 C16 H16A 118.3 . .
C17 C16 H16A 118.3 . .
C16 C17 C18 118.4(8) . .
C16 C17 C21 119.3(7) . .
C18 C17 C21 122.3(7) . .
C19 C18 C17 119.6(8) . .
C19 C18 H18A 120.2 . .
C17 C18 H18A 120.2 . .
C18 C19 C15 117.2(7) . .
C18 C19 C20 122.6(7) . .
C15 C19 C20 120.3(7) . .
O10 C20 O9 126.5(8) . .
O10 C20 C19 117.3(7) . .
O9 C20 C19 116.2(7) . .
O12 C21 O11 122.2(8) . .
O12 C21 C17 118.6(7) . .
O11 C21 C17 119.2(7) . .
O12 C21 Sm2 67.0(5) . 1_545
O11 C21 Sm2 56.4(4) . 1_545
C17 C21 Sm2 165.8(6) . 1_545
C1 N1 C5 116.6(7) . .
C12 N2 C8 118.0(8) . .
C15 N3 C16 116.4(8) . .
C6 O1 Sm1 98.0(5) . .
Sm1 O1W H1WA 109.6 . .
Sm1 O1W H1WB 109.6 . .
H1WA O1W H1WB 108.2 . .
C6 O2 Sm2 139.2(5) . .
C6 O2 Sm1 92.6(5) . .
Sm2 O2 Sm1 102.84(19) . .
Sm1 O2W H2WA 109.7 . .
Sm1 O2W H2WB 109.6 . .
H2WA O2W H2WB 108.2 . .
C7 O3 Sm1 157.3(6) . 2_566
C7 O4 Sm2 155.0(5) . 2_666
C13 O5 Sm1 154.8(6) . .
C13 O6 Sm2 151.5(6) . 1_455
C14 O7 Sm2 96.3(5) . 2_565
C14 O8 Sm1 163.3(6) . 2_565
C14 O8 Sm2 91.0(5) . 2_565
Sm1 O8 Sm2 104.2(2) 2_565 2_565
C20 O9 Sm2 155.4(6) . 1_455
C20 O10 Sm1 136.6(6) . .
C21 O11 Sm2 100.1(5) . 1_545
C21 O12 Sm1 165.6(6) . 1_545
C21 O12 Sm2 89.1(5) . 1_545
Sm1 O12 Sm2 100.93(19) 1_545 1_545
C22 O13 Sm2 140.1(9) . .
O13 C22 N4 125.9(18) . .
O13 C22 H22A 117.1 . .
N4 C22 H22A 117.1 . .
C22 N4 C23 114(2) . .
C22 N4 C24 123(2) . .
C23 N4 C24 121(2) . .
N4 C23 H23C 107.9 . .
N4 C23 H23A 105.3 . .
H23C C23 H23A 110.2 . .
N4 C23 H23B 113.7 . .
H23C C23 H23B 110.2 . .
H23A C23 H23B 109.5 . .
N4 C24 H24A 109.5 . .
N4 C24 H24B 109.5 . .
H24A C24 H24B 109.5 . .
N4 C24 H24C 109.4 . .
H24A C24 H24C 109.5 . .
H24B C24 H24C 109.5 . .

loop_
_geom_bond_atom_site_label_1
_geom_bond_atom_site_label_2
_geom_bond_distance
_geom_bond_site_symmetry_2
Sm1 O3 2.334(6) 2_566
Sm1 O5 2.404(6) .
Sm1 O10 2.445(6) .
Sm1 O12 2.485(6) 1_565
Sm1 O8 2.507(6) 2_565
Sm1 O2W 2.509(6) .
Sm1 O1W 2.543(7) .
Sm1 O1 2.638(6) .
Sm1 O2 2.752(6) .
Sm1 Sm2 4.0932(9) .
Sm2 O6 2.355(6) 1_655
Sm2 O9 2.394(6) 1_655
Sm2 O4 2.402(6) 2_666
Sm2 O13 2.454(7) .
Sm2 O2 2.480(6) .
Sm2 O7 2.566(6) 2_565
Sm2 O11 2.586(6) 1_565
Sm2 O8 2.680(6) 2_565
Sm2 O12 2.815(6) 1_565
Sm2 C14 2.986(8) 2_565
Sm2 C21 3.058(8) 1_565
C1 N1 1.345(11) .
C1 C2 1.393(12) .
C1 H1A 0.9300 .
C2 C3 1.380(11) .
C2 C6 1.494(11) .
C3 C4 1.411(11) .
C3 H3A 0.9300 .
C4 C5 1.379(12) .
C4 C7 1.493(11) .
C5 N1 1.353(11) .
C5 H5A 0.9300 .
C6 O2 1.268(10) .
C6 O1 1.267(10) .
C7 O4 1.247(10) .
C7 O3 1.285(10) .
C8 N2 1.333(12) .
C8 C9 1.404(12) .
C8 H8A 0.9300 .
C9 C10 1.390(12) .
C9 C14 1.491(11) .
C10 C11 1.396(11) .
C10 H10A 0.9300 .
C11 C12 1.410(12) .
C11 C13 1.495(11) .
C12 N2 1.317(12) .
C12 H12A 0.9300 .
C13 O5 1.224(10) .
C13 O6 1.271(10) .
C14 O8 1.270(11) .
C14 O7 1.271(11) .
C14 Sm2 2.985(8) 2_565
C15 N3 1.318(12) .
C15 C19 1.394(12) .
C15 H15A 0.9300 .
C16 N3 1.364(11) .
C16 C17 1.374(12) .
C16 H16A 0.9300 .
C17 C18 1.386(11) .
C17 C21 1.513(11) .
C18 C19 1.386(11) .
C18 H18A 0.9300 .
C19 C20 1.506(11) .
C20 O10 1.247(10) .
C20 O9 1.257(10) .
C21 O12 1.238(10) .
C21 O11 1.241(10) .
C21 Sm2 3.058(8) 1_545
O1W H1WA 0.8501 .
O1W H1WB 0.8500 .
O2W H2WA 0.8499 .
O2W H2WB 0.8498 .
O3 Sm1 2.334(6) 2_566
O4 Sm2 2.402(6) 2_666
O6 Sm2 2.355(6) 1_455
O7 Sm2 2.566(6) 2_565
O8 Sm1 2.507(6) 2_565
O8 Sm2 2.680(6) 2_565
O9 Sm2 2.394(6) 1_455
O11 Sm2 2.586(6) 1_545
O12 Sm1 2.485(6) 1_545
O12 Sm2 2.815(6) 1_545
O13 C22 1.193(17) .
C22 N4 1.34(2) .
C22 H22A 0.9300 .
N4 C23 1.53(3) .
N4 C24 1.51(3) .
C23 H23C 0.9600 .
C23 H23A 0.9599 .
C23 H23B 0.9600 .
C24 H24A 0.9600 .
C24 H24B 0.9600 .
C24 H24C 0.9600 .

loop_
_platon_squeeze_void_nr
_platon_squeeze_void_average_x
_platon_squeeze_void_average_y
_platon_squeeze_void_average_z
_platon_squeeze_void_volume
_platon_squeeze_void_count_electrons
_platon_squeeze_void_content
1 -0.028 0.000 0.500 223 74 ' '
2 0.314 0.029 0.188 15 8 ' '
3 0.355 0.888 0.313 5 2 ' '
4 0.647 0.107 0.692 6 3 ' '
5 0.686 0.966 0.815 15 8 ' '
